data_4320779
loop_
_publ_author_name
'Leonor Maria'
'\^Angela Domingos'
'Isabel Santos'

_publ_section_title
;
 Unique Uranium(III) Cations Anchored by Polydentate Sulfur-Based Ligands:
 Synthesis and Structure of [U{H(R)B(timMe)2}2(THF)3][BPh4] (R = H, Ph)
;
_journal_name_full 'Inorganic Chemistry'
_journal_page_first 6863
_journal_page_last 6864
_journal_paper_doi 10.1021/ic0106827
_journal_volume 40
_journal_year 2001
_chemical_formula_structural '[U{(u-H)PhB(MeC3H2N2S)2}2(THF)3][BPh4]'
_chemical_formula_sum 'C64 H76 B3 N8 O3 S4 U'
_chemical_formula_weight 1404.03
_chemical_name_systematic
;
   ?
;
_space_group_IT_number 14
_symmetry_cell_setting monoclinic
_symmetry_space_group_name_Hall '-P 2ybc'
_symmetry_space_group_name_H-M 'P 1 21/c 1'
_atom_sites_solution_hydrogens geom
_atom_sites_solution_primary direct
_atom_sites_solution_secondary difmap
_audit_creation_method SHELXL
_cell_angle_alpha 90.00
_cell_angle_beta 100.09(1)
_cell_angle_gamma 90.00
_cell_formula_units_Z 4
_cell_length_a 15.792(2)
_cell_length_b 18.071(3)
_cell_length_c 22.989(4)
_cell_measurement_reflns_used 25
_cell_measurement_temperature 293(2)
_cell_measurement_theta_max 11.8
_cell_measurement_theta_min 7.6
_cell_volume 6459.1(18)
_computing_cell_refinement 'CAD4 software(Enraf-Nonius,1989)'
_computing_data_collection 'CAD4 software(Enraf-Nonius,1989)'
_computing_data_reduction process-MOLEN(Fair,1990)
_computing_molecular_graphics ORTEP(Johnson,1976)
_computing_structure_refinement 'SHELXL-93 (Sheldrick, 1993)'
_computing_structure_solution 'SHELXS-86 (Sheldrick, 1990)'
_diffrn_ambient_temperature 293(2)
_diffrn_measurement_device CAD4-Enraf-Nonius
_diffrn_measurement_method \w/2\qscan
_diffrn_radiation_monochromator graphite
_diffrn_radiation_source 'fine-focus sealed tube'
_diffrn_radiation_type MoK\a
_diffrn_radiation_wavelength 0.71073
_diffrn_reflns_av_R_equivalents 0.0700
_diffrn_reflns_av_sigmaI/netI 0.1395
_diffrn_reflns_limit_h_max 19
_diffrn_reflns_limit_h_min -20
_diffrn_reflns_limit_k_max 0
_diffrn_reflns_limit_k_min -23
_diffrn_reflns_limit_l_max 29
_diffrn_reflns_limit_l_min 0
_diffrn_reflns_number 14432
_diffrn_reflns_theta_max 27.00
_diffrn_reflns_theta_min 1.73
_diffrn_standards_decay_% 33.2
_diffrn_standards_interval_time 60
_diffrn_standards_number 3
_exptl_absorpt_coefficient_mu 2.693
_exptl_absorpt_correction_T_max 0.9990
_exptl_absorpt_correction_T_min 0.8058
_exptl_absorpt_correction_type 'empirical via\y-scan North et al(1968)'
_exptl_crystal_colour red-brown
_exptl_crystal_density_diffrn 1.444
_exptl_crystal_density_meas ?
_exptl_crystal_description prismatic
_exptl_crystal_F_000 2844
_exptl_crystal_size_max 0.32
_exptl_crystal_size_mid 0.30
_exptl_crystal_size_min 0.27
_refine_diff_density_max 1.634
_refine_diff_density_min -2.192
_refine_diff_density_rms 0.164
_refine_ls_extinction_method none
_refine_ls_goodness_of_fit_all 1.070
_refine_ls_goodness_of_fit_obs 1.122
_refine_ls_hydrogen_treatment riding
_refine_ls_matrix_type full
_refine_ls_number_parameters 747
_refine_ls_number_reflns 11532
_refine_ls_number_restraints 2
_refine_ls_restrained_S_all 1.461
_refine_ls_restrained_S_obs 1.122
_refine_ls_R_factor_all 0.1847
_refine_ls_R_factor_obs 0.0763
_refine_ls_shift/esd_max -0.002
_refine_ls_shift/esd_mean 0.000
_refine_ls_structure_factor_coef Fsqd
_refine_ls_weighting_details 'w=1/[\s^2^(Fo^2^)+(0.0000P)^2^+53.0759P] where P=(Fo^2^+2Fc^2^)/3'
_refine_ls_weighting_scheme calc
_refine_ls_wR_factor_all 0.1938
_refine_ls_wR_factor_obs 0.1050
_reflns_number_observed 7241
_reflns_number_total 14068
_reflns_observed_criterion >2sigma(I)
_cod_data_source_file ic0106827_1.cif
_cod_data_source_block uphtim
_cod_depositor_comments
;
The following automatic conversions were performed:

'_exptl_crystal_density_meas' value 'not measured' was changed to '?'
- the value is perceived as not measured.

Automatic conversion script
Id: cif_fix_values 3008 2015-01-20 13:52:24Z robertas 

The following automatic conversions were performed:

'_refine_ls_weighting_scheme' value 'calc
w=1/[\s^2^(Fo^2^)+(0.0000P)^2^+53.0759P] where P=(Fo^2^+2Fc^2^)/3'
was changed to 'calc'. New tag '_refine_ls_weighting_details' was
created. The value of the new tag was set to
'w=1/[\s^2^(Fo^2^)+(0.0000P)^2^+53.0759P] where P=(Fo^2^+2Fc^2^)/3'.

Automatic conversion script
Id: cif_fix_values 3143 2015-03-26 13:38:13Z robertas 
;
_cod_original_cell_volume 6459.0(18)
_cod_database_code 4320779

loop_
_symmetry_equiv_pos_as_xyz
'x, y, z'
'-x, y+1/2, -z+1/2'
'-x, -y, -z'
'x, -y-1/2, z-1/2'

loop_
_atom_site_aniso_label
_atom_site_aniso_U_11
_atom_site_aniso_U_22
_atom_site_aniso_U_33
_atom_site_aniso_U_23
_atom_site_aniso_U_13
_atom_site_aniso_U_12
U1 0.0362(2) 0.0362(2) 0.0296(2) -0.0011(3) 0.00938(14) -0.0011(3)
S1 0.048(2) 0.054(2) 0.036(2) 0.0007(14) 0.0068(13) 0.0115(14)
S2 0.043(2) 0.051(2) 0.068(2) -0.005(2) 0.019(2) -0.004(2)
S3 0.043(2) 0.067(2) 0.039(2) -0.008(2) 0.0129(14) 0.001(2)
S4 0.063(2) 0.041(2) 0.040(2) 0.0016(15) 0.0044(15) -0.004(2)
O1 0.063(5) 0.033(4) 0.048(5) 0.002(4) 0.020(4) -0.002(4)
O2 0.062(5) 0.044(6) 0.060(5) 0.005(4) 0.015(4) -0.006(4)
O3 0.042(5) 0.062(6) 0.053(5) 0.010(4) 0.010(4) 0.000(4)
N11 0.040(5) 0.058(6) 0.034(5) -0.004(5) 0.023(4) 0.006(5)
N12 0.086(8) 0.048(7) 0.031(5) 0.003(5) 0.021(5) -0.007(6)
N21 0.031(5) 0.058(7) 0.039(5) 0.007(5) 0.008(4) 0.017(5)
N22 0.037(6) 0.091(9) 0.048(6) -0.001(6) 0.010(5) -0.017(6)
N31 0.034(5) 0.050(6) 0.027(5) 0.002(4) 0.006(4) 0.001(4)
N32 0.066(7) 0.068(8) 0.046(6) 0.016(6) 0.037(6) 0.004(6)
N41 0.048(6) 0.049(7) 0.030(5) -0.002(4) 0.002(4) -0.009(5)
N42 0.043(6) 0.048(7) 0.042(6) 0.012(5) 0.010(5) 0.018(5)
C11 0.065(8) 0.039(7) 0.027(6) -0.010(5) 0.008(6) -0.013(6)
C12 0.045(7) 0.054(8) 0.058(8) 0.007(7) 0.022(6) -0.001(6)
C13 0.079(10) 0.074(10) 0.057(9) -0.003(8) 0.046(8) -0.010(8)
C14 0.117(12) 0.070(11) 0.042(8) 0.007(7) 0.035(8) 0.004(9)
C15 0.046(7) 0.044(8) 0.056(8) 0.010(7) 0.010(6) 0.012(6)
C16 0.057(8) 0.051(8) 0.047(8) -0.008(7) 0.006(6) -0.003(7)
C17 0.112(12) 0.054(9) 0.047(9) 0.023(7) 0.014(8) 0.000(9)
C18 0.124(14) 0.071(11) 0.062(10) -0.016(9) 0.031(10) -0.009(10)
C19 0.122(13) 0.045(9) 0.079(11) 0.002(9) 0.033(10) -0.006(9)
C20 0.079(10) 0.072(11) 0.049(9) -0.010(8) 0.010(7) -0.008(8)
C21 0.019(6) 0.073(9) 0.060(8) 0.000(7) 0.005(5) -0.003(6)
C22 0.069(9) 0.074(11) 0.052(8) 0.001(8) 0.003(7) 0.009(9)
C23 0.031(7) 0.101(13) 0.082(11) 0.011(9) 0.009(7) 0.023(8)
C24 0.052(8) 0.107(13) 0.065(9) 0.003(9) -0.004(7) -0.019(8)
C31 0.048(7) 0.040(7) 0.033(6) 0.004(5) 0.019(5) 0.011(6)
C32 0.086(10) 0.096(13) 0.030(7) 0.013(7) 0.025(7) 0.035(9)
C33 0.057(8) 0.081(10) 0.027(6) 0.017(6) -0.002(6) 0.035(7)
C34 0.071(9) 0.130(14) 0.097(11) 0.007(13) 0.054(9) -0.018(11)
C35 0.044(7) 0.039(7) 0.044(7) 0.005(6) -0.009(6) -0.010(6)
C36 0.054(8) 0.038(7) 0.071(9) -0.008(7) 0.004(7) 0.012(6)
C37 0.066(10) 0.040(9) 0.105(13) -0.013(8) -0.011(9) 0.009(7)
C38 0.074(11) 0.045(9) 0.122(15) 0.011(10) -0.011(10) -0.001(8)
C39 0.065(10) 0.062(10) 0.079(11) 0.018(9) -0.001(8) -0.013(8)
C40 0.061(8) 0.053(9) 0.056(9) 0.001(7) -0.004(7) -0.009(7)
C41 0.047(7) 0.038(7) 0.034(6) 0.007(5) 0.012(5) -0.008(6)
C42 0.051(8) 0.062(9) 0.041(7) -0.003(6) 0.007(6) -0.004(7)
C43 0.043(7) 0.059(9) 0.056(8) 0.003(7) 0.005(6) 0.010(7)
C44 0.074(10) 0.064(10) 0.067(10) 0.003(8) 0.011(8) 0.018(8)
B1 0.039(7) 0.055(9) 0.024(6) -0.010(7) 0.007(5) -0.003(7)
B2 0.038(7) 0.055(9) 0.028(7) 0.009(6) 0.001(6) 0.014(7)
C111 0.090(11) 0.054(9) 0.075(10) 0.017(8) 0.040(9) -0.008(8)
C112 0.143(15) 0.053(10) 0.070(11) 0.014(8) 0.026(10) -0.004(10)
C113 0.113(13) 0.057(10) 0.083(12) -0.001(9) 0.021(10) 0.023(9)
C114 0.166(16) 0.054(9) 0.069(11) 0.014(9) 0.021(11) 0.044(11)
C221 0.085(10) 0.045(8) 0.072(10) -0.005(8) 0.003(8) -0.008(7)
C222 0.084(11) 0.045(9) 0.116(14) 0.018(10) 0.017(10) 0.001(8)
C223 0.108(13) 0.037(9) 0.118(15) 0.023(10) 0.029(11) -0.010(8)
C224 0.078(10) 0.084(12) 0.085(11) -0.015(10) 0.040(8) -0.028(9)
C331 0.042(7) 0.073(10) 0.078(9) -0.002(9) -0.007(6) -0.020(8)
C332 0.077(11) 0.106(14) 0.122(15) 0.038(12) 0.031(11) 0.032(11)
C333 0.074(11) 0.070(11) 0.104(13) 0.005(10) 0.024(10) 0.019(9)
C334 0.058(10) 0.157(18) 0.138(16) 0.103(14) 0.008(10) 0.008(11)
B3 0.051(8) 0.047(9) 0.035(7) 0.010(7) 0.010(6) 0.000(7)
C300 0.030(6) 0.040(7) 0.051(7) -0.007(6) 0.006(5) 0.001(5)
C301 0.057(8) 0.051(8) 0.063(9) 0.009(7) 0.022(7) 0.005(7)
C302 0.058(8) 0.074(10) 0.041(8) -0.008(7) 0.015(6) 0.003(7)
C303 0.084(10) 0.072(10) 0.041(8) 0.010(7) 0.029(7) 0.012(8)
C304 0.082(10) 0.048(8) 0.062(9) 0.014(7) 0.038(8) -0.009(7)
C305 0.048(7) 0.043(7) 0.062(9) -0.005(7) 0.008(6) -0.012(6)
C306 0.045(7) 0.031(7) 0.070(9) -0.003(6) 0.006(6) -0.007(6)
C307 0.058(9) 0.053(9) 0.073(10) 0.004(7) 0.009(7) 0.005(7)
C308 0.046(8) 0.074(11) 0.105(13) -0.023(10) 0.009(8) 0.007(8)
C309 0.083(13) 0.058(11) 0.106(15) -0.014(11) -0.034(11) 0.014(9)
C310 0.106(14) 0.053(10) 0.082(12) 0.008(9) -0.031(10) 0.012(10)
C311 0.079(10) 0.050(9) 0.060(9) 0.007(7) -0.003(8) 0.001(8)
C312 0.040(6) 0.046(6) 0.035(6) 0.014(7) 0.005(5) 0.001(7)
C313 0.054(8) 0.078(10) 0.029(6) -0.001(6) 0.011(6) 0.015(7)
C314 0.084(10) 0.065(10) 0.056(9) 0.007(8) 0.021(8) 0.025(8)
C315 0.102(11) 0.050(10) 0.058(9) -0.018(7) 0.026(8) 0.002(8)
C316 0.058(9) 0.058(9) 0.083(11) -0.020(8) -0.013(8) 0.001(7)
C317 0.038(6) 0.057(9) 0.065(8) -0.014(7) 0.000(6) 0.005(6)
C318 0.057(8) 0.065(9) 0.036(7) 0.017(7) 0.001(6) 0.002(7)
C319 0.070(9) 0.042(8) 0.071(10) 0.020(7) -0.001(8) -0.009(7)
C320 0.111(15) 0.080(13) 0.095(13) 0.043(10) -0.014(11) -0.054(11)
C321 0.129(18) 0.117(17) 0.124(18) 0.062(15) -0.014(14) -0.091(16)
C322 0.082(12) 0.144(18) 0.095(14) 0.037(13) 0.026(10) -0.059(13)
C323 0.088(11) 0.091(12) 0.060(9) -0.003(9) 0.017(8) -0.033(10)

loop_
_atom_site_label
_atom_site_type_symbol
_atom_site_fract_x
_atom_site_fract_y
_atom_site_fract_z
_atom_site_U_iso_or_equiv
_atom_site_thermal_displace_type
_atom_site_occupancy
_atom_site_calc_flag
_atom_site_refinement_flags
_atom_site_disorder_group
U1 U 0.29562(3) 0.18169(2) 0.02746(2) 0.03356(10) Uani 1 d . .
S1 S 0.3148(2) 0.2025(2) 0.15472(12) 0.0461(8) Uani 1 d . .
S2 S 0.1157(2) 0.1420(2) 0.02758(15) 0.0525(8) Uani 1 d . .
S3 S 0.4104(2) 0.1320(2) -0.05242(13) 0.0488(8) Uani 1 d . .
S4 S 0.2202(2) 0.2766(2) -0.07141(13) 0.0489(8) Uani 1 d . .
O1 O 0.2819(5) 0.0459(4) 0.0529(3) 0.047(2) Uani 1 d . .
O2 O 0.3813(5) 0.3006(4) 0.0363(3) 0.055(2) Uani 1 d . .
O3 O 0.4480(5) 0.1420(4) 0.0833(3) 0.052(2) Uani 1 d . .
N11 N 0.1550(5) 0.2721(5) 0.1404(4) 0.042(2) Uani 1 d . .
N12 N 0.1871(7) 0.2032(5) 0.2190(4) 0.054(3) Uani 1 d . .
N21 N 0.0699(5) 0.2857(5) 0.0399(4) 0.042(2) Uani 1 d . .
N22 N -0.0322(6) 0.2171(7) -0.0064(4) 0.059(3) Uani 1 d . .
N31 N 0.2754(5) 0.1270(5) -0.1465(3) 0.037(2) Uani 1 d . .
N32 N 0.3964(6) 0.1629(6) -0.1681(4) 0.057(3) Uani 1 d . .
N41 N 0.1281(6) 0.1600(5) -0.1286(4) 0.043(2) Uani 1 d . .
N42 N 0.0584(6) 0.2661(5) -0.1346(4) 0.044(2) Uani 1 d . .
C11 C 0.2159(8) 0.2273(6) 0.1708(5) 0.044(3) Uani 1 d . .
C12 C 0.0884(7) 0.2743(7) 0.1710(5) 0.051(3) Uani 1 d . .
H12 H 0.0376(7) 0.3007(7) 0.1599(5) 0.061 Uiso 1 calc R .
C13 C 0.1075(9) 0.2325(7) 0.2193(6) 0.066(4) Uani 1 d . .
H13 H 0.0732(9) 0.2248(7) 0.2477(6) 0.079 Uiso 1 calc R .
C14 C 0.2350(9) 0.1581(7) 0.2658(5) 0.074(5) Uani 1 d . .
H14A H 0.2000(9) 0.1484(7) 0.2952(5) 0.110 Uiso 1 calc R .
H14B H 0.2861(9) 0.1839(7) 0.2837(5) 0.110 Uiso 1 calc R .
H14C H 0.2505(9) 0.1121(7) 0.2496(5) 0.110 Uiso 1 calc R .
C15 C 0.1657(7) 0.3979(7) 0.0842(5) 0.048(3) Uani 1 d . .
C16 C 0.1659(7) 0.4398(7) 0.0327(5) 0.052(3) Uani 1 d . .
H16 H 0.1573(7) 0.4155(7) -0.0035(5) 0.062 Uiso 1 calc R .
C17 C 0.1782(9) 0.5148(8) 0.0334(6) 0.071(4) Uani 1 d . .
H17 H 0.1780(9) 0.5409(8) -0.0015(6) 0.085 Uiso 1 calc R .
C18 C 0.1904(10) 0.5134(9) 0.1374(7) 0.084(5) Uani 1 d . .
H18 H 0.1979(10) 0.5387(9) 0.1732(7) 0.100 Uiso 1 calc R .
C19 C 0.1909(10) 0.5509(8) 0.0872(7) 0.080(5) Uani 1 d . .
H19 H 0.1999(10) 0.6018(8) 0.0886(7) 0.096 Uiso 1 calc R .
C20 C 0.1788(8) 0.4367(8) 0.1365(6) 0.067(4) Uani 1 d . .
H20 H 0.1800(8) 0.4114(8) 0.1719(6) 0.080 Uiso 1 calc R .
C21 C 0.0520(6) 0.2162(7) 0.0210(5) 0.051(3) Uani 1 d . .
C22 C -0.0028(8) 0.3290(8) 0.0266(5) 0.066(4) Uani 1 d . .
H22 H -0.0072(8) 0.3787(8) 0.0360(5) 0.079 Uiso 1 calc R .
C23 C -0.0653(8) 0.2868(9) -0.0021(6) 0.071(4) Uani 1 d . .
H23 H -0.1214(8) 0.3017(9) -0.0167(6) 0.086 Uiso 1 calc R .
C24 C -0.0786(8) 0.1535(8) -0.0346(6) 0.077(5) Uani 1 d . .
H24A H -0.1366(8) 0.1676(8) -0.0507(6) 0.115 Uiso 1 calc R .
H24B H -0.0793(8) 0.1149(8) -0.0060(6) 0.115 Uiso 1 calc R .
H24C H -0.0506(8) 0.1359(8) -0.0658(6) 0.115 Uiso 1 calc R .
C31 C 0.3582(7) 0.1405(6) -0.1245(4) 0.039(3) Uani 1 d . .
C32 C 0.3385(9) 0.1613(8) -0.2202(5) 0.069(5) Uani 1 d . .
H32 H 0.3494(9) 0.1727(8) -0.2576(5) 0.083 Uiso 1 calc R .
C33 C 0.2634(8) 0.1400(7) -0.2063(5) 0.056(4) Uani 1 d . .
H33 H 0.2118(8) 0.1349(7) -0.2326(5) 0.067 Uiso 1 calc R .
C34 C 0.4842(8) 0.1870(10) -0.1646(6) 0.094(5) Uani 1 d . .
H34A H 0.4941(8) 0.2000(10) -0.2034(6) 0.142 Uiso 1 calc R .
H34B H 0.5225(8) 0.1477(10) -0.1491(6) 0.142 Uiso 1 calc R .
H34C H 0.4946(8) 0.2293(10) -0.1391(6) 0.142 Uiso 1 calc R .
C35 C 0.1695(7) 0.0191(6) -0.1300(5) 0.044(3) Uani 1 d . .
C36 C 0.2040(8) -0.0275(6) -0.1682(5) 0.055(3) Uani 1 d . .
H36 H 0.2484(8) -0.0099(6) -0.1862(5) 0.066 Uiso 1 calc R .
C37 C 0.1748(9) -0.0982(7) -0.1802(7) 0.073(4) Uani 1 d . .
H37 H 0.1996(9) -0.1274(7) -0.2060(7) 0.088 Uiso 1 calc R .
C38 C 0.1106(10) -0.1261(8) -0.1550(8) 0.084(5) Uani 1 d . .
H38 H 0.0921(10) -0.1745(8) -0.1629(8) 0.101 Uiso 1 calc R .
C39 C 0.0730(9) -0.0832(8) -0.1181(6) 0.070(4) Uani 1 d . .
H39 H 0.0273(9) -0.1018(8) -0.1020(6) 0.084 Uiso 1 calc R .
C40 C 0.1026(8) -0.0116(7) -0.1043(5) 0.058(4) Uani 1 d . .
H40 H 0.0778(8) 0.0165(7) -0.0778(5) 0.070 Uiso 1 calc R .
C41 C 0.1335(7) 0.2333(6) -0.1123(5) 0.039(3) Uani 1 d . .
C42 C 0.0485(7) 0.1489(7) -0.1624(5) 0.052(3) Uani 1 d . .
H42 H 0.0272(7) 0.1046(7) -0.1798(5) 0.062 Uiso 1 calc R .
C43 C 0.0081(8) 0.2126(7) -0.1655(5) 0.053(3) Uani 1 d . .
H43 H -0.0474(8) 0.2204(7) -0.1860(5) 0.064 Uiso 1 calc R .
C44 C 0.0388(8) 0.3433(7) -0.1278(6) 0.069(4) Uani 1 d . .
H44A H -0.0188(8) 0.3532(7) -0.1477(6) 0.103 Uiso 1 calc R .
H44B H 0.0785(8) 0.3732(7) -0.1447(6) 0.103 Uiso 1 calc R .
H44C H 0.0435(8) 0.3548(7) -0.0866(6) 0.103 Uiso 1 calc R .
B1 B 0.1562(7) 0.3099(8) 0.0797(5) 0.039(3) Uani 1 d D .
H1 H 0.2059(8) 0.2892(8) 0.0624(5) 0.047 Uiso 1 calc RD .
B2 B 0.2015(8) 0.1014(7) -0.1131(5) 0.041(3) Uani 1 d D .
H2 H 0.2239(8) 0.1035(7) -0.0692(6) 0.049 Uiso 1 calc RD .
C111 C 0.2479(9) 0.0125(7) 0.1017(6) 0.070(4) Uani 1 d . .
H11A H 0.1862(9) 0.0059(7) 0.0910(6) 0.084 Uiso 1 calc R .
H11B H 0.2595(9) 0.0441(7) 0.1363(6) 0.084 Uiso 1 calc R .
C112 C 0.2910(11) -0.0602(8) 0.1144(6) 0.088(5) Uani 1 d . .
H11C H 0.2510(11) -0.0972(8) 0.1238(6) 0.105 Uiso 1 calc R .
H11D H 0.3390(11) -0.0565(8) 0.1470(6) 0.105 Uiso 1 calc R .
C113 C 0.3215(10) -0.0789(8) 0.0580(6) 0.084(5) Uani 1 d . .
H11E H 0.3828(10) -0.0890(8) 0.0655(6) 0.101 Uiso 1 calc R .
H11F H 0.2916(10) -0.1221(8) 0.0397(6) 0.101 Uiso 1 calc R .
C114 C 0.3029(7) -0.0151(5) 0.0201(4) 0.096(6) Uani 1 d . .
H11G H 0.3526(7) -0.0033(5) 0.0024(4) 0.116 Uiso 1 calc R .
H11H H 0.2552(7) -0.0262(5) -0.0114(4) 0.116 Uiso 1 calc R .
C221 C 0.4000(7) 0.3509(5) 0.0858(4) 0.068(4) Uani 1 d R .
H22A H 0.4504(7) 0.3343(5) 0.1130(4) 0.082 Uiso 1 calc R .
H22B H 0.3519(7) 0.3528(5) 0.1069(4) 0.082 Uiso 1 calc R .
C222 C 0.4156(10) 0.4252(7) 0.0624(7) 0.082(5) Uani 1 d . .
H22C H 0.4717(10) 0.4438(7) 0.0804(7) 0.098 Uiso 1 calc R .
H22D H 0.3720(10) 0.4601(7) 0.0698(7) 0.098 Uiso 1 calc R .
C223 C 0.4109(10) 0.4133(7) -0.0030(7) 0.086(5) Uani 1 d . .
H22E H 0.3559(10) 0.4298(7) -0.0248(7) 0.103 Uiso 1 calc R .
H22F H 0.4565(10) 0.4400(7) -0.0172(7) 0.103 Uiso 1 calc R .
C224 C 0.4213(9) 0.3317(8) -0.0097(6) 0.080(5) Uani 1 d . .
H22G H 0.3928(9) 0.3150(8) -0.0483(6) 0.095 Uiso 1 calc R .
H22H H 0.4816(9) 0.3182(8) -0.0044(6) 0.095 Uiso 1 calc R .
C331 C 0.5289(7) 0.1743(8) 0.0765(6) 0.067(4) Uani 1 d . .
H33A H 0.5412(7) 0.2175(8) 0.1016(6) 0.080 Uiso 1 calc R .
H33B H 0.5282(7) 0.1887(8) 0.0358(6) 0.080 Uiso 1 calc R .
C332 C 0.5941(10) 0.1152(9) 0.0947(7) 0.100(6) Uani 1 d . .
H33C H 0.6071(10) 0.0897(9) 0.0602(7) 0.120 Uiso 1 calc R .
H33D H 0.6468(10) 0.1365(9) 0.1161(7) 0.120 Uiso 1 calc R .
C333 C 0.5571(9) 0.0638(8) 0.1324(7) 0.082(5) Uani 1 d . .
H33E H 0.5879(9) 0.0663(8) 0.1728(7) 0.098 Uiso 1 calc R .
H33F H 0.5595(9) 0.0134(8) 0.1182(7) 0.098 Uiso 1 calc R .
C334 C 0.4675(9) 0.0880(10) 0.1290(8) 0.119(7) Uani 1 d . .
H33G H 0.4291(9) 0.0460(10) 0.1205(8) 0.143 Uiso 1 calc R .
H33H H 0.4597(9) 0.1091(10) 0.1665(8) 0.143 Uiso 1 calc R .
B3 B 0.2848(9) 0.8851(8) 0.3190(6) 0.044(3) Uani 1 d . .
C300 C 0.2978(6) 0.8513(6) 0.3858(5) 0.040(3) Uani 1 d . .
C301 C 0.3385(7) 0.8867(7) 0.4361(6) 0.056(3) Uani 1 d . .
H301 H 0.3641(7) 0.9323(7) 0.4321(6) 0.067 Uiso 1 calc R .
C302 C 0.3429(8) 0.8577(8) 0.4923(5) 0.057(4) Uani 1 d . .
H302 H 0.3710(8) 0.8843(8) 0.5246(5) 0.068 Uiso 1 calc R .
C303 C 0.3068(9) 0.7902(8) 0.5013(6) 0.064(4) Uani 1 d . .
H303 H 0.3096(9) 0.7704(8) 0.5389(6) 0.076 Uiso 1 calc R .
C304 C 0.2661(8) 0.7537(7) 0.4516(6) 0.061(4) Uani 1 d . .
H304 H 0.2412(8) 0.7078(7) 0.4555(6) 0.073 Uiso 1 calc R .
C305 C 0.2617(7) 0.7842(6) 0.3960(6) 0.051(3) Uani 1 d . .
H305 H 0.2328(7) 0.7580(6) 0.3637(6) 0.062 Uiso 1 calc R .
C306 C 0.1899(7) 0.9260(6) 0.3038(6) 0.049(3) Uani 1 d . .
C307 C 0.1271(8) 0.9219(7) 0.3393(6) 0.062(4) Uani 1 d . .
H307 H 0.1375(8) 0.8948(7) 0.3742(6) 0.074 Uiso 1 calc R .
C308 C 0.0466(8) 0.9591(8) 0.3222(7) 0.076(4) Uani 1 d . .
H308 H 0.0051(8) 0.9566(8) 0.3462(7) 0.091 Uiso 1 calc R .
C309 C 0.0306(11) 0.9979(9) 0.2712(8) 0.088(5) Uani 1 d . .
H309 H -0.0224(11) 1.0211(9) 0.2604(8) 0.106 Uiso 1 calc R .
C310 C 0.0903(11) 1.0041(8) 0.2350(7) 0.086(5) Uani 1 d . .
H310 H 0.0788(11) 1.0309(8) 0.2000(7) 0.103 Uiso 1 calc R .
C311 C 0.1684(9) 0.9689(7) 0.2523(6) 0.065(4) Uani 1 d . .
H311 H 0.2097(9) 0.9739(7) 0.2283(6) 0.078 Uiso 1 calc R .
C312 C 0.2899(6) 0.8180(7) 0.2722(4) 0.041(2) Uani 1 d . .
C313 C 0.3600(8) 0.7704(7) 0.2803(5) 0.053(3) Uani 1 d . .
H313 H 0.4025(8) 0.7781(7) 0.3133(5) 0.064 Uiso 1 calc R .
C314 C 0.3716(9) 0.7135(7) 0.2438(6) 0.067(4) Uani 1 d . .
H314 H 0.4205(9) 0.6840(7) 0.2518(6) 0.080 Uiso 1 calc R .
C315 C 0.3091(9) 0.7003(7) 0.1943(6) 0.069(4) Uani 1 d . .
H315 H 0.3149(9) 0.6616(7) 0.1686(6) 0.082 Uiso 1 calc R .
C316 C 0.2388(8) 0.7459(7) 0.1845(6) 0.069(4) Uani 1 d . .
H316 H 0.1961(8) 0.7380(7) 0.1517(6) 0.083 Uiso 1 calc R .
C317 C 0.2304(7) 0.8038(7) 0.2227(5) 0.055(3) Uani 1 d . .
H317 H 0.1823(7) 0.8342(7) 0.2143(5) 0.066 Uiso 1 calc R .
C318 C 0.3582(8) 0.9478(7) 0.3139(5) 0.053(3) Uani 1 d . .
C319 C 0.3565(9) 1.0186(7) 0.3400(6) 0.063(4) Uani 1 d . .
H319 H 0.3102(9) 1.0303(7) 0.3583(6) 0.075 Uiso 1 calc R .
C320 C 0.4190(11) 1.0706(9) 0.3397(7) 0.099(7) Uani 1 d . .
H320 H 0.4143(11) 1.1152(9) 0.3590(7) 0.119 Uiso 1 calc R .
C321 C 0.4863(13) 1.0604(12) 0.3132(9) 0.128(10) Uani 1 d . .
H321 H 0.5276(13) 1.0969(12) 0.3129(9) 0.153 Uiso 1 calc R .
C322 C 0.4919(10) 0.9930(11) 0.2862(7) 0.105(7) Uani 1 d . .
H322 H 0.5386(10) 0.9833(11) 0.2678(7) 0.127 Uiso 1 calc R .
C323 C 0.4286(9) 0.9387(9) 0.2860(6) 0.079(5) Uani 1 d . .
H323 H 0.4340(9) 0.8945(9) 0.2663(6) 0.095 Uiso 1 calc R .

loop_
_atom_type_symbol
_atom_type_description
_atom_type_scat_dispersion_real
_atom_type_scat_dispersion_imag
_atom_type_scat_source
H H 0.0000 0.0000 'International Tables Vol C Tables 4.2.6.8 and 6.1.1.4'
C C 0.0033 0.0016 'International Tables Vol C Tables 4.2.6.8 and 6.1.1.4'
N N 0.0061 0.0033 'International Tables Vol C Tables 4.2.6.8 and 6.1.1.4'
B B 0.0013 0.0007 'International Tables Vol C Tables 4.2.6.8 and 6.1.1.4'
O O 0.0106 0.0060 'International Tables Vol C Tables 4.2.6.8 and 6.1.1.4'
S S 0.1246 0.1234 'International Tables Vol C Tables 4.2.6.8 and 6.1.1.4'
U U -9.6767 9.6646 'International Tables Vol C Tables 4.2.6.8 and 6.1.1.4'

loop_
_geom_angle_atom_site_label_1
_geom_angle_atom_site_label_2
_geom_angle_atom_site_label_3
_geom_angle
_geom_angle_site_symmetry_1
_geom_angle_site_symmetry_3
_geom_angle_publ_flag
O2 U1 O1 150.3(2) . . ?
O2 U1 O3 76.1(2) . . ?
O1 U1 O3 74.4(2) . . ?
O2 U1 S1 81.3(2) . . ?
O1 U1 S1 83.8(2) . . ?
O3 U1 S1 67.6(2) . . ?
O2 U1 S4 72.8(2) . . ?
O1 U1 S4 134.8(2) . . ?
O3 U1 S4 138.9(2) . . ?
S1 U1 S4 131.33(8) . . ?
O2 U1 S2 135.5(2) . . ?
O1 U1 S2 69.0(2) . . ?
O3 U1 S2 137.7(2) . . ?
S1 U1 S2 87.77(9) . . ?
S4 U1 S2 83.20(9) . . ?
O2 U1 S3 86.0(2) . . ?
O1 U1 S3 86.3(2) . . ?
O3 U1 S3 66.9(2) . . ?
S1 U1 S3 134.47(8) . . ?
S4 U1 S3 84.57(9) . . ?
S2 U1 S3 129.04(9) . . ?
O2 U1 B1 76.9(3) . . ?
O1 U1 B1 118.0(3) . . ?
O3 U1 B1 125.7(2) . . ?
S1 U1 B1 62.4(2) . . ?
S4 U1 B1 71.8(2) . . ?
S2 U1 B1 60.0(2) . . ?
S3 U1 B1 154.0(2) . . ?
O2 U1 B2 122.9(3) . . ?
O1 U1 B2 77.3(3) . . ?
O3 U1 B2 121.7(3) . . ?
S1 U1 B2 154.7(2) . . ?
S4 U1 B2 59.6(2) . . ?
S2 U1 B2 69.9(2) . . ?
S3 U1 B2 61.3(2) . . ?
B1 U1 B2 112.5(3) . . ?
C11 S1 U1 108.0(4) . . ?
C21 S2 U1 111.9(4) . . ?
C31 S3 U1 109.3(3) . . ?
C41 S4 U1 109.7(4) . . ?
C114 O1 C111 104.0(8) . . ?
C114 O1 U1 126.5(6) . . ?
C111 O1 U1 129.4(7) . . ?
C224 O2 C221 106.1(8) . . ?
C224 O2 U1 124.8(7) . . ?
C221 O2 U1 129.1(6) . . ?
C334 O3 C331 105.9(9) . . ?
C334 O3 U1 127.5(7) . . ?
C331 O3 U1 126.4(7) . . ?
C11 N11 C12 107.0(9) . . ?
C11 N11 B1 127.3(8) . . ?
C12 N11 B1 125.5(10) . . ?
C11 N12 C13 108.9(10) . . ?
C11 N12 C14 125.9(11) . . ?
C13 N12 C14 125.1(10) . . ?
C21 N21 C22 109.8(10) . . ?
C21 N21 B1 124.3(9) . . ?
C22 N21 B1 125.2(11) . . ?
C21 N22 C23 109.2(11) . . ?
C21 N22 C24 124.7(12) . . ?
C23 N22 C24 126.1(11) . . ?
C31 N31 C33 107.6(9) . . ?
C31 N31 B2 128.9(9) . . ?
C33 N31 B2 123.6(9) . . ?
C31 N32 C32 109.5(10) . . ?
C31 N32 C34 127.8(11) . . ?
C32 N32 C34 122.7(10) . . ?
C42 N41 C41 107.6(10) . . ?
C42 N41 B2 126.8(10) . . ?
C41 N41 B2 125.6(10) . . ?
C41 N42 C43 106.2(10) . . ?
C41 N42 C44 125.3(11) . . ?
C43 N42 C44 128.4(11) . . ?
N12 C11 N11 107.9(10) . . ?
N12 C11 S1 122.9(10) . . ?
N11 C11 S1 129.2(8) . . ?
C13 C12 N11 109.3(11) . . ?
C12 C13 N12 106.9(10) . . ?
C20 C15 C16 116.1(12) . . ?
C20 C15 B1 124.1(11) . . ?
C16 C15 B1 119.7(11) . . ?
C17 C16 C15 123.0(12) . . ?
C16 C17 C19 118.5(12) . . ?
C19 C18 C20 120.6(14) . . ?
C18 C19 C17 120.7(14) . . ?
C15 C20 C18 121.2(13) . . ?
N21 C21 N22 105.7(11) . . ?
N21 C21 S2 129.3(8) . . ?
N22 C21 S2 125.0(11) . . ?
C23 C22 N21 107.5(13) . . ?
C22 C23 N22 107.6(12) . . ?
N32 C31 N31 108.3(10) . . ?
N32 C31 S3 123.6(9) . . ?
N31 C31 S3 128.1(8) . . ?
C33 C32 N32 106.3(10) . . ?
C32 C33 N31 108.3(10) . . ?
C36 C35 C40 115.5(11) . . ?
C36 C35 B2 125.0(11) . . ?
C40 C35 B2 119.5(11) . . ?
C37 C36 C35 122.3(13) . . ?
C38 C37 C36 120.9(15) . . ?
C37 C38 C39 119.8(15) . . ?
C38 C39 C40 120.4(14) . . ?
C39 C40 C35 120.9(13) . . ?
N42 C41 N41 108.3(10) . . ?
N42 C41 S4 125.1(9) . . ?
N41 C41 S4 126.6(9) . . ?
C43 C42 N41 106.9(11) . . ?
C42 C43 N42 111.0(11) . . ?
N11 B1 N21 104.8(9) . . ?
N11 B1 C15 113.2(9) . . ?
N21 B1 C15 112.2(10) . . ?
N11 B1 U1 97.1(7) . . ?
N21 B1 U1 98.6(6) . . ?
C15 B1 U1 127.9(7) . . ?
N41 B2 N31 105.9(9) . . ?
N41 B2 C35 112.6(9) . . ?
N31 B2 C35 112.7(9) . . ?
N41 B2 U1 96.0(6) . . ?
N31 B2 U1 95.4(6) . . ?
C35 B2 U1 130.8(7) . . ?
O1 C111 C112 107.4(10) . . ?
C111 C112 C113 103.7(11) . . ?
C114 C113 C112 106.3(11) . . ?
O1 C114 C113 110.1(9) . . ?
O2 C221 C222 107.9(9) . . ?
C221 C222 C223 104.5(11) . . ?
C224 C223 C222 104.9(12) . . ?
O2 C224 C223 103.9(11) . . ?
O3 C331 C332 105.3(11) . . ?
C333 C332 C331 107.1(12) . . ?
C332 C333 C334 105.0(12) . . ?
O3 C334 C333 109.0(12) . . ?
C300 B3 C312 109.2(9) . . ?
C300 B3 C318 110.6(10) . . ?
C312 B3 C318 110.4(9) . . ?
C300 B3 C306 109.1(9) . . ?
C312 B3 C306 109.9(10) . . ?
C318 B3 C306 107.5(10) . . ?
C305 C300 C301 114.4(12) . . ?
C305 C300 B3 120.1(11) . . ?
C301 C300 B3 125.3(11) . . ?
C300 C301 C302 123.1(12) . . ?
C303 C302 C301 121.4(13) . . ?
C302 C303 C304 116.4(12) . . ?
C303 C304 C305 121.1(12) . . ?
C300 C305 C304 123.6(12) . . ?
C307 C306 C311 115.6(12) . . ?
C307 C306 B3 124.3(11) . . ?
C311 C306 B3 120.1(11) . . ?
C306 C307 C308 120.2(13) . . ?
C309 C308 C307 120.3(14) . . ?
C308 C309 C310 121.7(16) . . ?
C309 C310 C311 117.6(15) . . ?
C310 C311 C306 124.6(14) . . ?
C317 C312 C313 114.3(11) . . ?
C317 C312 B3 125.6(10) . . ?
C313 C312 B3 120.1(10) . . ?
C314 C313 C312 125.2(12) . . ?
C313 C314 C315 118.8(12) . . ?
C316 C315 C314 118.1(12) . . ?
C315 C316 C317 121.0(12) . . ?
C312 C317 C316 122.7(12) . . ?
C323 C318 C319 112.3(13) . . ?
C323 C318 B3 125.8(13) . . ?
C319 C318 B3 121.9(11) . . ?
C320 C319 C318 123.6(15) . . ?
C321 C320 C319 123.0(19) . . ?
C320 C321 C322 116.7(16) . . ?
C321 C322 C323 121.3(17) . . ?
C318 C323 C322 123.0(16) . . ?

loop_
_geom_bond_atom_site_label_1
_geom_bond_atom_site_label_2
_geom_bond_distance
_geom_bond_site_symmetry_2
_geom_bond_publ_flag
U1 O2 2.528(7) . ?
U1 O1 2.541(7) . ?
U1 O3 2.621(7) . ?
U1 S1 2.912(3) . ?
U1 S4 2.929(3) . ?
U1 S2 2.932(3) . ?
U1 S3 2.937(3) . ?
U1 B1 3.547(13) . ?
U1 B2 3.616(13) . ?
S1 C11 1.726(12) . ?
S2 C21 1.668(12) . ?
S3 C31 1.722(11) . ?
S4 C41 1.709(11) . ?
O1 C114 1.408(11) . ?
O1 C111 1.457(12) . ?
O2 C224 1.438(13) . ?
O2 C221 1.446(11) . ?
O3 C334 1.428(14) . ?
O3 C331 1.437(12) . ?
N11 C11 1.353(13) . ?
N11 C12 1.365(12) . ?
N11 B1 1.556(14) . ?
N12 C11 1.342(12) . ?
N12 C13 1.364(14) . ?
N12 C14 1.454(14) . ?
N21 C21 1.343(14) . ?
N21 C22 1.378(14) . ?
N21 B1 1.565(14) . ?
N22 C21 1.368(13) . ?
N22 C23 1.37(2) . ?
N22 C24 1.453(14) . ?
N31 C31 1.339(12) . ?
N31 C33 1.375(12) . ?
N31 B2 1.574(14) . ?
N32 C31 1.320(12) . ?
N32 C32 1.374(14) . ?
N32 C34 1.443(14) . ?
N41 C42 1.372(13) . ?
N41 C41 1.376(13) . ?
N41 B2 1.564(14) . ?
N42 C41 1.344(13) . ?
N42 C43 1.369(14) . ?
N42 C44 1.443(14) . ?
C12 C13 1.33(2) . ?
C15 C20 1.38(2) . ?
C15 C16 1.406(15) . ?
C15 B1 1.60(2) . ?
C16 C17 1.37(2) . ?
C17 C19 1.38(2) . ?
C18 C19 1.34(2) . ?
C18 C20 1.40(2) . ?
C22 C23 1.33(2) . ?
C32 C33 1.34(2) . ?
C35 C36 1.395(15) . ?
C35 C40 1.411(15) . ?
C35 B2 1.60(2) . ?
C36 C37 1.37(2) . ?
C37 C38 1.35(2) . ?
C38 C39 1.36(2) . ?
C39 C40 1.39(2) . ?
C42 C43 1.313(15) . ?
C111 C112 1.48(2) . ?
C112 C113 1.50(2) . ?
C113 C114 1.443(15) . ?
C221 C222 1.484(15) . ?
C222 C223 1.51(2) . ?
C223 C224 1.49(2) . ?
C331 C332 1.49(2) . ?
C332 C333 1.46(2) . ?
C333 C334 1.47(2) . ?
B3 C300 1.63(2) . ?
B3 C312 1.63(2) . ?
B3 C318 1.64(2) . ?
B3 C306 1.65(2) . ?
C300 C305 1.376(14) . ?
C300 C301 1.378(15) . ?
C301 C302 1.38(2) . ?
C302 C303 1.38(2) . ?
C303 C304 1.38(2) . ?
C304 C305 1.38(2) . ?
C306 C307 1.39(2) . ?
C306 C311 1.40(2) . ?
C307 C308 1.43(2) . ?
C308 C309 1.35(2) . ?
C309 C310 1.37(2) . ?
C310 C311 1.38(2) . ?
C312 C317 1.368(14) . ?
C312 C313 1.388(14) . ?
C313 C314 1.36(2) . ?
C314 C315 1.39(2) . ?
C315 C316 1.37(2) . ?
C316 C317 1.39(2) . ?
C318 C323 1.39(2) . ?
C318 C319 1.41(2) . ?
C319 C320 1.36(2) . ?
C320 C321 1.33(2) . ?
C321 C322 1.38(3) . ?
C322 C323 1.40(2) . ?
